data_7104661
loop_
_publ_author_name
'Pieters, Gr\'egory'
'Gaucher, Anne'
'Prim, Damien'
'Marrot, J\'er\^ome'

_publ_section_title
;
 First expeditious synthesis of 6,11-diamino-[6]carbohelicenes.
;
_journal_issue 32
_journal_name_full 'Chemical communications (Cambridge, England)'
_journal_page_first 4827
_journal_page_last 4828
_journal_paper_doi 10.1039/b905670j
_journal_volume 34
_journal_year 2009
_chemical_formula_sum 'C34 H29 N3 O4'
_chemical_formula_weight 543.60
_chemical_name_systematic
;
?
;
_space_group_IT_number 2
_symmetry_cell_setting triclinic
_symmetry_space_group_name_Hall '-P 1'
_symmetry_space_group_name_H-M 'P -1'
_atom_sites_solution_hydrogens geom
_atom_sites_solution_primary direct
_atom_sites_solution_secondary difmap
_audit_creation_method SHELXL-97
_cell_angle_alpha 79.913(7)
_cell_angle_beta 75.844(7)
_cell_angle_gamma 73.560(7)
_cell_formula_units_Z 2
_cell_length_a 9.4922(14)
_cell_length_b 11.5758(16)
_cell_length_c 13.5860(18)
_cell_measurement_reflns_used 9837
_cell_measurement_temperature 100(2)
_cell_measurement_theta_max 30.04
_cell_measurement_theta_min 2.28
_cell_volume 1379.3(3)
_computing_cell_refinement 'Bruker APEX2'
_computing_data_collection 'Bruker APEX2'
_computing_data_reduction 'Bruker SAINT'
_computing_molecular_graphics 'Bruker SHELXTL'
_computing_publication_material 'Bruker SHELXTL'
_computing_structure_refinement 'SHELXL-97 (Sheldrick, 1997)'
_computing_structure_solution 'SHELXS-97 (Sheldrick, 1990)'
_diffrn_ambient_temperature 100(2)
_diffrn_detector_area_resol_mean 512x512
_diffrn_measured_fraction_theta_full 0.982
_diffrn_measured_fraction_theta_max 0.982
_diffrn_measurement_device_type 'CCD area detector'
_diffrn_measurement_method 'phi and omega scans'
_diffrn_radiation_monochromator graphite
_diffrn_radiation_source 'fine-focus sealed tube'
_diffrn_radiation_type MoK\a
_diffrn_radiation_wavelength 0.71073
_diffrn_reflns_av_R_equivalents 0.0345
_diffrn_reflns_av_sigmaI/netI 0.0320
_diffrn_reflns_limit_h_max 13
_diffrn_reflns_limit_h_min -13
_diffrn_reflns_limit_k_max 16
_diffrn_reflns_limit_k_min -16
_diffrn_reflns_limit_l_max 18
_diffrn_reflns_limit_l_min -19
_diffrn_reflns_number 40142
_diffrn_reflns_theta_full 30.17
_diffrn_reflns_theta_max 30.17
_diffrn_reflns_theta_min 1.56
_exptl_absorpt_coefficient_mu 0.087
_exptl_absorpt_correction_T_max 0.9948
_exptl_absorpt_correction_T_min 0.9795
_exptl_absorpt_correction_type multi-scan
_exptl_absorpt_process_details 'SADABS (Sheldrick, V2.10)'
_exptl_crystal_colour yellow
_exptl_crystal_density_diffrn 1.309
_exptl_crystal_density_method 'not measured'
_exptl_crystal_description parallelepiped
_exptl_crystal_F_000 572
_exptl_crystal_size_max 0.24
_exptl_crystal_size_mid 0.12
_exptl_crystal_size_min 0.06
_refine_diff_density_max 0.447
_refine_diff_density_min -0.212
_refine_diff_density_rms 0.060
_refine_ls_extinction_method none
_refine_ls_goodness_of_fit_ref 1.062
_refine_ls_hydrogen_treatment constr
_refine_ls_matrix_type full
_refine_ls_number_parameters 375
_refine_ls_number_reflns 8030
_refine_ls_number_restraints 0
_refine_ls_restrained_S_all 1.062
_refine_ls_R_factor_all 0.0630
_refine_ls_R_factor_gt 0.0469
_refine_ls_shift/su_max 0.001
_refine_ls_shift/su_mean 0.000
_refine_ls_structure_factor_coef Fsqd
_refine_ls_weighting_details 'calc w=1/[\s^2^(Fo^2^)+(0.0711P)^2^+0.4968P] where P=(Fo^2^+2Fc^2^)/3'
_refine_ls_weighting_scheme calc
_refine_ls_wR_factor_gt 0.1267
_refine_ls_wR_factor_ref 0.1397
_reflns_number_gt 6310
_reflns_number_total 8030
_reflns_threshold_expression >2sigma(I)
_cod_data_source_file b905670j.txt
_cod_data_source_block 1
_cod_depositor_comments
;
The following automatic conversions were performed:
'_symmetry_cell_setting' value 'Triclinic' changed to 'triclinic'
according to '/home/saulius/struct/CIF-dictionaries/cif_core.dic'
dictionary named 'cif_core.dic' version 2.4.1 from 2010-06-29.

Automatic conversion script
Id: cif_fix_enum 1527 2010-12-29 10:47:43Z saulius 
;
_cod_original_sg_symbol_H-M P-1
_cod_database_code 7104661

loop_
_symmetry_equiv_pos_as_xyz
'x, y, z'
'-x, -y, -z'

loop_
_atom_site_label
_atom_site_type_symbol
_atom_site_fract_x
_atom_site_fract_y
_atom_site_fract_z
_atom_site_U_iso_or_equiv
_atom_site_adp_type
_atom_site_occupancy
_atom_site_symmetry_multiplicity
_atom_site_calc_flag
_atom_site_refinement_flags
_atom_site_disorder_assembly
_atom_site_disorder_group
O1 O 0.55184(10) 1.38456(8) 0.14173(8) 0.0207(2) Uani 1 1 d . . .
O2 O 1.06853(11) 0.33379(9) 0.11887(9) 0.0280(2) Uani 1 1 d . . .
O3 O 0.28330(11) 0.86666(9) 0.30663(8) 0.0225(2) Uani 1 1 d . . .
O4 O 0.65116(11) 0.59618(9) 0.60970(7) 0.0223(2) Uani 1 1 d . . .
N1 N 0.78132(12) 1.27404(9) 0.17044(8) 0.0161(2) Uani 1 1 d . . .
H1' H 0.8702 1.2797 0.1746 0.019 Uiso 1 1 calc R . .
N2 N 1.23667(12) 0.40102(9) 0.17109(8) 0.0160(2) Uani 1 1 d . . .
H2' H 1.3320 0.3914 0.1711 0.019 Uiso 1 1 calc R . .
N3 N 0.92194(19) 0.19907(14) 0.40550(14) 0.0448(4) Uani 1 1 d . . .
C1 C 0.68345(15) 0.80842(11) 0.21098(10) 0.0168(2) Uani 1 1 d . . .
H1 H 0.7627 0.7416 0.1878 0.020 Uiso 1 1 calc R . .
C2 C 0.53939(15) 0.79601(12) 0.23856(10) 0.0189(3) Uani 1 1 d . . .
H2 H 0.5198 0.7215 0.2332 0.023 Uiso 1 1 calc R . .
C3 C 0.41979(14) 0.89283(12) 0.27490(10) 0.0178(2) Uani 1 1 d . . .
C4 C 0.44652(14) 1.00363(12) 0.27540(10) 0.0170(2) Uani 1 1 d . . .
H4 H 0.3658 1.0699 0.2978 0.020 Uiso 1 1 calc R . .
C5 C 0.61880(14) 1.13686(11) 0.23264(10) 0.0163(2) Uani 1 1 d . . .
H5 H 0.5383 1.2023 0.2569 0.020 Uiso 1 1 calc R . .
C6 C 0.75668(14) 1.15642(11) 0.18864(9) 0.0150(2) Uani 1 1 d . . .
C7 C 1.02364(14) 1.07694(11) 0.10259(10) 0.0161(2) Uani 1 1 d . . .
H7 H 1.0350 1.1574 0.0849 0.019 Uiso 1 1 calc R . .
C8 C 1.13996(14) 0.98200(11) 0.07170(10) 0.0162(2) Uani 1 1 d . . .
H8 H 1.2272 0.9970 0.0252 0.019 Uiso 1 1 calc R . .
C9 C 1.25434(14) 0.76325(12) 0.07273(10) 0.0178(2) Uani 1 1 d . . .
H9 H 1.3411 0.7801 0.0268 0.021 Uiso 1 1 calc R . .
C10 C 1.24806(14) 0.64636(11) 0.10392(10) 0.0174(2) Uani 1 1 d . . .
H10 H 1.3230 0.5824 0.0723 0.021 Uiso 1 1 calc R . .
C11 C 1.12727(14) 0.49629(11) 0.22261(10) 0.0158(2) Uani 1 1 d . . .
C12 C 1.02395(14) 0.46835(11) 0.30498(10) 0.0174(2) Uani 1 1 d . . .
H12 H 1.0191 0.3865 0.3249 0.021 Uiso 1 1 calc R . .
C13 C 0.82877(15) 0.52973(12) 0.45573(10) 0.0181(2) Uani 1 1 d . . .
H13 H 0.8249 0.4476 0.4757 0.022 Uiso 1 1 calc R . .
C14 C 0.74419(15) 0.61705(12) 0.51741(10) 0.0183(2) Uani 1 1 d . . .
C15 C 0.75273(15) 0.73870(12) 0.48867(10) 0.0184(2) Uani 1 1 d . . .
H15 H 0.6995 0.7982 0.5336 0.022 Uiso 1 1 calc R . .
C16 C 0.83770(14) 0.77124(11) 0.39601(10) 0.0162(2) Uani 1 1 d . . .
H16 H 0.8403 0.8537 0.3773 0.019 Uiso 1 1 calc R . .
C4A C 0.59456(14) 1.01880(11) 0.24250(9) 0.0152(2) Uani 1 1 d . . .
C6A C 0.88460(14) 1.05613(11) 0.16147(9) 0.0144(2) Uani 1 1 d . . .
C8A C 1.13250(14) 0.86056(11) 0.10812(9) 0.0152(2) Uani 1 1 d . . .
C10A C 1.12929(14) 0.61959(11) 0.18392(9) 0.0153(2) Uani 1 1 d . . .
C12A C 0.92228(14) 0.56199(11) 0.36189(9) 0.0156(2) Uani 1 1 d . . .
C16A C 0.92173(14) 0.68488(11) 0.32756(9) 0.0145(2) Uani 1 1 d . . .
C16B C 1.01421(13) 0.71480(11) 0.22917(9) 0.0140(2) Uani 1 1 d . . .
C16C C 1.00275(14) 0.83686(11) 0.17689(9) 0.0140(2) Uani 1 1 d . . .
C16D C 0.86821(14) 0.93598(11) 0.18830(9) 0.0138(2) Uani 1 1 d . . .
C16E C 0.71730(14) 0.91887(11) 0.21622(9) 0.0145(2) Uani 1 1 d . . .
C17 C 0.68040(14) 1.37916(11) 0.14715(9) 0.0160(2) Uani 1 1 d . . .
C18 C 0.73913(16) 1.49107(12) 0.12782(12) 0.0239(3) Uani 1 1 d . . .
H18A H 0.6613 1.5619 0.1089 0.036 Uiso 1 1 calc R . .
H18B H 0.8280 1.4815 0.0721 0.036 Uiso 1 1 calc R . .
H18C H 0.7663 1.5025 0.1899 0.036 Uiso 1 1 calc R . .
C19 C 1.19915(14) 0.32549(11) 0.12258(10) 0.0169(2) Uani 1 1 d . . .
C20 C 1.32760(15) 0.23051(12) 0.07181(11) 0.0198(3) Uani 1 1 d . . .
H20A H 1.3194 0.1499 0.1055 0.030 Uiso 1 1 calc R . .
H20B H 1.4228 0.2436 0.0773 0.030 Uiso 1 1 calc R . .
H20C H 1.3242 0.2362 -0.0004 0.030 Uiso 1 1 calc R . .
C21 C 0.15809(15) 0.96397(14) 0.34029(11) 0.0247(3) Uani 1 1 d . . .
H21A H 0.1762 0.9954 0.3973 0.037 Uiso 1 1 calc R . .
H21B H 0.0670 0.9343 0.3628 0.037 Uiso 1 1 calc R . .
H21C H 0.1452 1.0289 0.2838 0.037 Uiso 1 1 calc R . .
C22 C 0.63435(18) 0.47496(13) 0.63878(11) 0.0262(3) Uani 1 1 d . . .
H22A H 0.5888 0.4535 0.5894 0.039 Uiso 1 1 calc R . .
H22B H 0.5696 0.4697 0.7069 0.039 Uiso 1 1 calc R . .
H22C H 0.7331 0.4188 0.6400 0.039 Uiso 1 1 calc R . .
C23 C 0.6396(2) 0.2070(2) 0.46307(14) 0.0472(5) Uani 1 1 d . . .
H23A H 0.6024 0.2340 0.5313 0.071 Uiso 1 1 calc R . .
H23B H 0.6246 0.1262 0.4651 0.071 Uiso 1 1 calc R . .
H23C H 0.5847 0.2641 0.4147 0.071 Uiso 1 1 calc R . .
C24 C 0.7981(2) 0.20209(15) 0.43066(13) 0.0331(4) Uani 1 1 d . . .

loop_
_atom_site_aniso_label
_atom_site_aniso_U_11
_atom_site_aniso_U_22
_atom_site_aniso_U_33
_atom_site_aniso_U_23
_atom_site_aniso_U_13
_atom_site_aniso_U_12
O1 0.0118(4) 0.0184(4) 0.0304(5) -0.0021(4) -0.0042(4) -0.0019(3)
O2 0.0142(5) 0.0248(5) 0.0491(7) -0.0132(5) -0.0073(4) -0.0051(4)
O3 0.0134(5) 0.0284(5) 0.0272(5) -0.0033(4) -0.0016(4) -0.0098(4)
O4 0.0226(5) 0.0232(5) 0.0174(4) 0.0004(4) 0.0029(4) -0.0073(4)
N1 0.0112(5) 0.0134(5) 0.0244(5) -0.0017(4) -0.0051(4) -0.0033(4)
N2 0.0097(5) 0.0148(5) 0.0231(5) -0.0052(4) -0.0024(4) -0.0014(4)
N3 0.0414(10) 0.0299(7) 0.0581(10) 0.0049(7) -0.0070(8) -0.0099(7)
C1 0.0159(6) 0.0155(5) 0.0186(6) -0.0013(4) -0.0037(5) -0.0035(4)
C2 0.0195(6) 0.0193(6) 0.0203(6) -0.0008(5) -0.0046(5) -0.0088(5)
C3 0.0133(6) 0.0237(6) 0.0174(6) 0.0005(5) -0.0039(4) -0.0072(5)
C4 0.0124(6) 0.0189(6) 0.0182(6) -0.0005(5) -0.0025(4) -0.0029(5)
C5 0.0133(6) 0.0150(5) 0.0186(6) -0.0019(4) -0.0025(4) -0.0012(4)
C6 0.0147(6) 0.0134(5) 0.0173(5) -0.0009(4) -0.0048(4) -0.0033(4)
C7 0.0148(6) 0.0151(5) 0.0187(6) -0.0012(4) -0.0028(5) -0.0051(4)
C8 0.0131(6) 0.0173(6) 0.0176(5) -0.0020(4) -0.0006(4) -0.0052(4)
C9 0.0125(6) 0.0198(6) 0.0187(6) -0.0030(5) 0.0008(4) -0.0033(5)
C10 0.0132(6) 0.0170(6) 0.0198(6) -0.0045(5) -0.0008(5) -0.0011(4)
C11 0.0112(6) 0.0146(5) 0.0206(6) -0.0042(4) -0.0029(4) -0.0009(4)
C12 0.0154(6) 0.0142(5) 0.0217(6) -0.0015(4) -0.0030(5) -0.0034(4)
C13 0.0164(6) 0.0178(6) 0.0184(6) 0.0010(5) -0.0017(5) -0.0048(5)
C14 0.0154(6) 0.0225(6) 0.0155(6) 0.0003(5) -0.0016(4) -0.0054(5)
C15 0.0169(6) 0.0197(6) 0.0170(6) -0.0041(5) -0.0012(5) -0.0030(5)
C16 0.0134(6) 0.0165(5) 0.0178(6) -0.0021(4) -0.0027(4) -0.0026(4)
C4A 0.0134(6) 0.0169(5) 0.0149(5) -0.0005(4) -0.0027(4) -0.0040(4)
C6A 0.0121(6) 0.0148(5) 0.0160(5) -0.0018(4) -0.0031(4) -0.0028(4)
C8A 0.0130(6) 0.0160(5) 0.0160(5) -0.0022(4) -0.0019(4) -0.0037(4)
C10A 0.0133(6) 0.0153(5) 0.0165(5) -0.0027(4) -0.0027(4) -0.0024(4)
C12A 0.0121(6) 0.0165(5) 0.0175(6) -0.0012(4) -0.0030(4) -0.0027(4)
C16A 0.0109(6) 0.0162(5) 0.0157(5) -0.0013(4) -0.0024(4) -0.0028(4)
C16B 0.0112(6) 0.0139(5) 0.0161(5) -0.0020(4) -0.0017(4) -0.0027(4)
C16C 0.0125(6) 0.0140(5) 0.0150(5) -0.0027(4) -0.0018(4) -0.0030(4)
C16D 0.0126(6) 0.0145(5) 0.0140(5) -0.0018(4) -0.0024(4) -0.0032(4)
C16E 0.0130(6) 0.0158(5) 0.0147(5) -0.0003(4) -0.0032(4) -0.0043(4)
C17 0.0138(6) 0.0146(5) 0.0180(6) -0.0036(4) -0.0012(4) -0.0019(4)
C18 0.0187(7) 0.0138(6) 0.0388(8) -0.0017(5) -0.0069(6) -0.0033(5)
C19 0.0149(6) 0.0139(5) 0.0219(6) -0.0012(4) -0.0032(5) -0.0045(4)
C20 0.0174(6) 0.0163(6) 0.0252(6) -0.0056(5) -0.0031(5) -0.0025(5)
C21 0.0129(6) 0.0339(7) 0.0261(7) -0.0017(6) -0.0017(5) -0.0067(5)
C22 0.0300(8) 0.0267(7) 0.0212(6) 0.0007(5) 0.0012(6) -0.0135(6)
C23 0.0317(10) 0.0752(14) 0.0284(8) -0.0035(9) -0.0073(7) -0.0038(9)
C24 0.0365(9) 0.0276(8) 0.0306(8) 0.0012(6) -0.0079(7) -0.0026(7)

loop_
_atom_type_symbol
_atom_type_description
_atom_type_scat_dispersion_real
_atom_type_scat_dispersion_imag
_atom_type_scat_source
C C 0.0033 0.0016 'International Tables Vol C Tables 4.2.6.8 and 6.1.1.4'
H H 0.0000 0.0000 'International Tables Vol C Tables 4.2.6.8 and 6.1.1.4'
N N 0.0061 0.0033 'International Tables Vol C Tables 4.2.6.8 and 6.1.1.4'
O O 0.0106 0.0060 'International Tables Vol C Tables 4.2.6.8 and 6.1.1.4'

loop_
_geom_angle_atom_site_label_1
_geom_angle_atom_site_label_2
_geom_angle_atom_site_label_3
_geom_angle
_geom_angle_site_symmetry_1
_geom_angle_site_symmetry_3
_geom_angle_publ_flag
C3 O3 C21 116.65(11) . . ?
C14 O4 C22 116.51(11) . . ?
C17 N1 C6 126.07(11) . . ?
C17 N1 H1' 117.0 . . ?
C6 N1 H1' 117.0 . . ?
C19 N2 C11 122.51(11) . . ?
C19 N2 H2' 118.7 . . ?
C11 N2 H2' 118.7 . . ?
C2 C1 C16E 121.52(12) . . ?
C2 C1 H1 119.2 . . ?
C16E C1 H1 119.2 . . ?
C1 C2 C3 120.55(12) . . ?
C1 C2 H2 119.7 . . ?
C3 C2 H2 119.7 . . ?
O3 C3 C4 125.29(12) . . ?
O3 C3 C2 115.01(11) . . ?
C4 C3 C2 119.69(12) . . ?
C3 C4 C4A 119.97(12) . . ?
C3 C4 H4 120.0 . . ?
C4A C4 H4 120.0 . . ?
C6 C5 C4A 120.46(11) . . ?
C6 C5 H5 119.8 . . ?
C4A C5 H5 119.8 . . ?
C5 C6 N1 121.75(11) . . ?
C5 C6 C6A 120.68(11) . . ?
N1 C6 C6A 117.55(11) . . ?
C8 C7 C6A 120.24(11) . . ?
C8 C7 H7 119.9 . . ?
C6A C7 H7 119.9 . . ?
C7 C8 C8A 120.81(11) . . ?
C7 C8 H8 119.6 . . ?
C8A C8 H8 119.6 . . ?
C10 C9 C8A 120.67(11) . . ?
C10 C9 H9 119.7 . . ?
C8A C9 H9 119.7 . . ?
C9 C10 C10A 120.11(11) . . ?
C9 C10 H10 119.9 . . ?
C10A C10 H10 119.9 . . ?
C12 C11 N2 119.60(11) . . ?
C12 C11 C10A 121.83(11) . . ?
N2 C11 C10A 118.56(11) . . ?
C11 C12 C12A 120.01(11) . . ?
C11 C12 H12 120.0 . . ?
C12A C12 H12 120.0 . . ?
C14 C13 C12A 119.99(11) . . ?
C14 C13 H13 120.0 . . ?
C12A C13 H13 120.0 . . ?
C13 C14 O4 124.96(12) . . ?
C13 C14 C15 119.89(11) . . ?
O4 C14 C15 115.13(11) . . ?
C16 C15 C14 120.29(12) . . ?
C16 C15 H15 119.9 . . ?
C14 C15 H15 119.9 . . ?
C15 C16 C16A 121.72(11) . . ?
C15 C16 H16 119.1 . . ?
C16A C16 H16 119.1 . . ?
C16E C4A C4 120.60(11) . . ?
C16E C4A C5 119.89(11) . . ?
C4 C4A C5 119.48(11) . . ?
C16D C6A C7 119.76(11) . . ?
C16D C6A C6 119.28(11) . . ?
C7 C6A C6 120.84(11) . . ?
C16C C8A C9 120.28(11) . . ?
C16C C8A C8 120.17(11) . . ?
C9 C8A C8 119.52(11) . . ?
C16B C10A C10 120.27(11) . . ?
C16B C10A C11 119.06(11) . . ?
C10 C10A C11 120.63(11) . . ?
C16A C12A C13 120.78(11) . . ?
C16A C12A C12 119.94(11) . . ?
C13 C12A C12 119.18(11) . . ?
C12A C16A C16 116.94(11) . . ?
C12A C16A C16B 119.21(11) . . ?
C16 C16A C16B 123.69(11) . . ?
C10A C16B C16C 117.66(10) . . ?
C10A C16B C16A 117.85(10) . . ?
C16C C16B C16A 124.38(11) . . ?
C8A C16C C16D 117.35(10) . . ?
C8A C16C C16B 117.40(11) . . ?
C16D C16C C16B 125.24(11) . . ?
C6A C16D C16E 117.90(11) . . ?
C6A C16D C16C 118.22(11) . . ?
C16E C16D C16C 123.61(10) . . ?
C4A C16E C1 117.11(11) . . ?
C4A C16E C16D 119.26(11) . . ?
C1 C16E C16D 123.44(11) . . ?
O1 C17 N1 123.68(11) . . ?
O1 C17 C18 121.65(11) . . ?
N1 C17 C18 114.67(11) . . ?
C17 C18 H18A 109.5 . . ?
C17 C18 H18B 109.5 . . ?
H18A C18 H18B 109.5 . . ?
C17 C18 H18C 109.5 . . ?
H18A C18 H18C 109.5 . . ?
H18B C18 H18C 109.5 . . ?
O2 C19 N2 122.43(12) . . ?
O2 C19 C20 121.67(12) . . ?
N2 C19 C20 115.90(11) . . ?
C19 C20 H20A 109.5 . . ?
C19 C20 H20B 109.5 . . ?
H20A C20 H20B 109.5 . . ?
C19 C20 H20C 109.5 . . ?
H20A C20 H20C 109.5 . . ?
H20B C20 H20C 109.5 . . ?
O3 C21 H21A 109.5 . . ?
O3 C21 H21B 109.5 . . ?
H21A C21 H21B 109.5 . . ?
O3 C21 H21C 109.5 . . ?
H21A C21 H21C 109.5 . . ?
H21B C21 H21C 109.5 . . ?
O4 C22 H22A 109.5 . . ?
O4 C22 H22B 109.5 . . ?
H22A C22 H22B 109.5 . . ?
O4 C22 H22C 109.5 . . ?
H22A C22 H22C 109.5 . . ?
H22B C22 H22C 109.5 . . ?
C24 C23 H23A 109.5 . . ?
C24 C23 H23B 109.5 . . ?
H23A C23 H23B 109.5 . . ?
C24 C23 H23C 109.5 . . ?
H23A C23 H23C 109.5 . . ?
H23B C23 H23C 109.5 . . ?
N3 C24 C23 179.5(2) . . ?

loop_
_geom_bond_atom_site_label_1
_geom_bond_atom_site_label_2
_geom_bond_distance
_geom_bond_site_symmetry_2
_geom_bond_publ_flag
O1 C17 1.2238(15) . ?
O2 C19 1.2290(16) . ?
O3 C3 1.3636(15) . ?
O3 C21 1.4308(17) . ?
O4 C14 1.3724(15) . ?
O4 C22 1.4326(17) . ?
N1 C17 1.3609(16) . ?
N1 C6 1.4155(15) . ?
N1 H1' 0.8800 . ?
N2 C19 1.3486(16) . ?
N2 C11 1.4322(16) . ?
N2 H2' 0.8800 . ?
N3 C24 1.134(2) . ?
C1 C2 1.3684(18) . ?
C1 C16E 1.4208(17) . ?
C1 H1 0.9500 . ?
C2 C3 1.4101(19) . ?
C2 H2 0.9500 . ?
C3 C4 1.3775(18) . ?
C4 C4A 1.4178(17) . ?
C4 H4 0.9500 . ?
C5 C6 1.3635(17) . ?
C5 C4A 1.4274(17) . ?
C5 H5 0.9500 . ?
C6 C6A 1.4461(17) . ?
C7 C8 1.3606(17) . ?
C7 C6A 1.4269(17) . ?
C7 H7 0.9500 . ?
C8 C8A 1.4219(17) . ?
C8 H8 0.9500 . ?
C9 C10 1.3589(18) . ?
C9 C8A 1.4205(17) . ?
C9 H9 0.9500 . ?
C10 C10A 1.4244(17) . ?
C10 H10 0.9500 . ?
C11 C12 1.3545(18) . ?
C11 C10A 1.4357(17) . ?
C12 C12A 1.4285(17) . ?
C12 H12 0.9500 . ?
C13 C14 1.3699(18) . ?
C13 C12A 1.4214(17) . ?
C13 H13 0.9500 . ?
C14 C15 1.4137(18) . ?
C15 C16 1.3735(17) . ?
C15 H15 0.9500 . ?
C16 C16A 1.4184(17) . ?
C16 H16 0.9500 . ?
C4A C16E 1.4147(17) . ?
C6A C16D 1.4172(16) . ?
C8A C16C 1.4155(17) . ?
C10A C16B 1.4189(17) . ?
C12A C16A 1.4162(17) . ?
C16A C16B 1.4538(16) . ?
C16B C16C 1.4532(16) . ?
C16C C16D 1.4517(17) . ?
C16D C16E 1.4504(17) . ?
C17 C18 1.5086(18) . ?
C18 H18A 0.9800 . ?
C18 H18B 0.9800 . ?
C18 H18C 0.9800 . ?
C19 C20 1.5055(18) . ?
C20 H20A 0.9800 . ?
C20 H20B 0.9800 . ?
C20 H20C 0.9800 . ?
C21 H21A 0.9800 . ?
C21 H21B 0.9800 . ?
C21 H21C 0.9800 . ?
C22 H22A 0.9800 . ?
C22 H22B 0.9800 . ?
C22 H22C 0.9800 . ?
C23 C24 1.448(3) . ?
C23 H23A 0.9800 . ?
C23 H23B 0.9800 . ?
C23 H23C 0.9800 . ?

loop_
_geom_hbond_atom_site_label_D
_geom_hbond_atom_site_label_H
_geom_hbond_atom_site_label_A
_geom_hbond_distance_DH
_geom_hbond_distance_HA
_geom_hbond_distance_DA
_geom_hbond_angle_DHA
_geom_hbond_site_symmetry_A
N1 H1' O2 0.88 2.08 2.8923(15) 153.7 1_565
N2 H2' O1 0.88 2.01 2.8750(15) 168.4 1_645

loop_
_cod_related_entry_id
_cod_related_entry_database
_cod_related_entry_code
1 ChemSpider 30653139
